data_7161077
loop_
_publ_author_name
'Amundson, Journey M.'
'Brush, Ryan B.'
'Jensen, Kara M.'
'Funk, Baela R.'
'Jung, Healeam'
'Mamicha, Sam K.'
'Young, Jr, Victor G'
'Garcia L, Eryck'
'Klivansky, Liana M.'
'Cao, Dennis D.'

_publ_section_title
;
 Pyromellitic dihydrazides as hydrolytically stable analogs of
 pyromellitic diimide.
;
_journal_issue 13
_journal_name_full 'Organic &amp; biomolecular chemistry'
_journal_page_first 2650
_journal_page_last 2654
_journal_paper_doi 10.1039/d6ob00281a
_journal_volume 24
_journal_year 2026
_chemical_formula_moiety 'C26 H38 N4 O4'
_chemical_formula_sum 'C26 H38 N4 O4'
_chemical_formula_weight 470.60
_chemical_name_common 25107zz
_space_group_crystal_system monoclinic
_space_group_IT_number 15
_space_group_name_Hall '-C 2yc'
_space_group_name_H-M_alt 'C 1 2/c 1'
_atom_sites_solution_hydrogens geom
_atom_sites_solution_primary 'SHELXT-2018/2 (Sheldrick, 2018)'
_audit_creation_method SHELXL-2019/3
_audit_update_record
;
2026-01-07 deposited with the CCDC.	2026-03-12 downloaded from the CCDC.
;
_cell_angle_alpha 90
_cell_angle_beta 111.166(2)
_cell_angle_gamma 90
_cell_formula_units_Z 4
_cell_length_a 16.2995(9)
_cell_length_b 11.1901(5)
_cell_length_c 17.9213(9)
_cell_measurement_reflns_used 2995
_cell_measurement_temperature 100(2)
_cell_measurement_theta_max 27.37
_cell_measurement_theta_min 2.44
_cell_volume 3048.2(3)
_computing_cell_refinement 'Bruker SAINT'
_computing_data_collection 'Bruker APEX5'
_computing_data_reduction 'Bruker SAINT'
_computing_molecular_graphics 'Bruker SHELXTL'
_computing_publication_material 'Bruker SHELXTL'
_computing_structure_refinement 'SHELXL-2019/2 (Sheldrick, 2019)'
_computing_structure_solution 'SHELXT-2018/2 (Sheldrick, 2018)'
_diffrn_ambient_temperature 100(2)
_diffrn_measured_fraction_theta_full 0.999
_diffrn_measured_fraction_theta_max 0.997
_diffrn_measurement_device_type 'Bruker VENTURE D8'
_diffrn_measurement_method '\f and \w scans'
_diffrn_radiation_type MoK\a
_diffrn_radiation_wavelength 0.71073
_diffrn_reflns_av_R_equivalents 0.0305
_diffrn_reflns_av_unetI/netI 0.0251
_diffrn_reflns_Laue_measured_fraction_full 0.999
_diffrn_reflns_Laue_measured_fraction_max 0.997
_diffrn_reflns_limit_h_max 21
_diffrn_reflns_limit_h_min -18
_diffrn_reflns_limit_k_max 12
_diffrn_reflns_limit_k_min -14
_diffrn_reflns_limit_l_max 22
_diffrn_reflns_limit_l_min -23
_diffrn_reflns_number 17810
_diffrn_reflns_point_group_measured_fraction_full 0.999
_diffrn_reflns_point_group_measured_fraction_max 0.997
_diffrn_reflns_theta_full 25.242
_diffrn_reflns_theta_max 27.513
_diffrn_reflns_theta_min 2.260
_diffrn_source micro-focus
_exptl_absorpt_coefficient_mu 0.070
_exptl_absorpt_correction_T_max 0.7456
_exptl_absorpt_correction_T_min 0.6373
_exptl_absorpt_correction_type multi-scan
_exptl_absorpt_process_details 'SADABS-2016/2, (Sheldrick, 2016)'
_exptl_crystal_colour yellow
_exptl_crystal_density_diffrn 1.025
_exptl_crystal_description block
_exptl_crystal_F_000 1016
_exptl_crystal_size_max 0.200
_exptl_crystal_size_mid 0.200
_exptl_crystal_size_min 0.120
_exptl_transmission_factor_max 0.7456
_exptl_transmission_factor_min 0.6373
_refine_diff_density_max 0.326
_refine_diff_density_min -0.235
_refine_diff_density_rms 0.047
_refine_ls_extinction_method none
_refine_ls_goodness_of_fit_ref 1.037
_refine_ls_hydrogen_treatment constr
_refine_ls_matrix_type full
_refine_ls_number_parameters 156
_refine_ls_number_reflns 3494
_refine_ls_number_restraints 0
_refine_ls_restrained_S_all 1.037
_refine_ls_R_factor_all 0.0529
_refine_ls_R_factor_gt 0.0451
_refine_ls_shift/su_max 0.000
_refine_ls_shift/su_mean 0.000
_refine_ls_structure_factor_coef Fsqd
_refine_ls_weighting_details 'w=1/[\s^2^(Fo^2^)+(0.0651P)^2^+2.5212P] where P=(Fo^2^+2Fc^2^)/3'
_refine_ls_weighting_scheme calc
_refine_ls_wR_factor_gt 0.1235
_refine_ls_wR_factor_ref 0.1303
_reflns_Friedel_coverage 0.000
_reflns_number_gt 2954
_reflns_number_total 3494
_reflns_threshold_expression 'I > 2\s(I)'
_cod_data_source_file d6ob00281a2.cif
_cod_data_source_block 25107zz
_cod_depositor_comments 'Adding full bibliography for 7161076--7161078.cif.'
_cod_original_sg_symbol_H-M 'C 2/c'
_cod_database_code 7161077
_shelx_shelxl_version_number 2019/3
_shelx_space_group_comment
;
The symmetry employed for this shelxl refinement is uniquely defined
by the following loop, which should always be used as a source of
symmetry information in preference to the above space-group names.
They are only intended as comments.
;
_shelx_estimated_absorpt_t_min 0.986
_shelx_estimated_absorpt_t_max 0.992
_exptl_absorpt_special_details
;
 Reference: Krause, L., Herbst-Irmer, R., Sheldrick G.M. & Stalke D.,
 J. Appl. Cryst. 48 (2015) 3-10.
;

loop_
_space_group_symop_operation_xyz
'x, y, z'
'-x, y, -z+1/2'
'x+1/2, y+1/2, z'
'-x+1/2, y+1/2, -z+1/2'
'-x, -y, -z'
'x, -y, z-1/2'
'-x+1/2, -y+1/2, -z'
'x+1/2, -y+1/2, z-1/2'

loop_
_atom_site_label
_atom_site_type_symbol
_atom_site_fract_x
_atom_site_fract_y
_atom_site_fract_z
_atom_site_U_iso_or_equiv
_atom_site_adp_type
_atom_site_occupancy
_atom_site_site_symmetry_order
_atom_site_calc_flag
_atom_site_refinement_flags_posn
_atom_site_refinement_flags_adp
_atom_site_refinement_flags_occupancy
_atom_site_disorder_assembly
_atom_site_disorder_group
O1 O 0.75598(8) 0.27061(8) 0.29811(6) 0.0333(3) Uani 1 1 d . . . . .
O2 O 0.73575(7) 0.57416(8) 0.52181(6) 0.0291(2) Uani 1 1 d . . . . .
N1 N 0.74764(7) 0.45920(9) 0.34006(6) 0.0195(2) Uani 1 1 d . . . . .
N2 N 0.73916(7) 0.53969(9) 0.39807(6) 0.0193(2) Uani 1 1 d . . . . .
C1 C 0.75371(9) 0.33814(11) 0.35137(7) 0.0219(3) Uani 1 1 d . . . . .
C2 C 0.75372(8) 0.29330(11) 0.42883(7) 0.0184(2) Uani 1 1 d . . . . .
C3 C 0.74339(8) 0.37208(10) 0.48512(7) 0.0178(2) Uani 1 1 d . . . . .
C4 C 0.73875(8) 0.50286(11) 0.47075(7) 0.0202(3) Uani 1 1 d . . . . .
C5 C 0.74033(8) 0.32914(11) 0.55668(7) 0.0204(3) Uani 1 1 d . . . . .
H5 H 0.734227 0.382807 0.595423 0.024 Uiso 1 1 calc R U . . .
C6 C 0.71433(8) 0.50104(11) 0.25621(7) 0.0208(3) Uani 1 1 d . . . . .
H6A H 0.736279 0.447698 0.223466 0.025 Uiso 1 1 calc R U . . .
H6B H 0.736757 0.582569 0.253644 0.025 Uiso 1 1 calc R U . . .
C7 C 0.61432(9) 0.50235(12) 0.22222(7) 0.0258(3) Uani 1 1 d . . . . .
H7A H 0.592723 0.558274 0.253814 0.031 Uiso 1 1 calc R U . . .
H7B H 0.592172 0.421565 0.227374 0.031 Uiso 1 1 calc R U . . .
C8 C 0.57780(9) 0.53991(13) 0.13454(7) 0.0261(3) Uani 1 1 d . . . . .
H8A H 0.596207 0.623031 0.129912 0.031 Uiso 1 1 calc R U . . .
H8B H 0.602995 0.487802 0.103621 0.031 Uiso 1 1 calc R U . . .
C9 C 0.47798(10) 0.53227(16) 0.09880(9) 0.0369(4) Uani 1 1 d . . . . .
H9A H 0.457489 0.556461 0.042469 0.055 Uiso 1 1 calc R U . . .
H9B H 0.452674 0.585505 0.128229 0.055 Uiso 1 1 calc R U . . .
H9C H 0.459448 0.449911 0.102653 0.055 Uiso 1 1 calc R U . . .
C10 C 0.75667(9) 0.66686(11) 0.38755(7) 0.0226(3) Uani 1 1 d . . . . .
H10A H 0.741266 0.715407 0.426789 0.027 Uiso 1 1 calc R U . . .
H10B H 0.718630 0.692912 0.333277 0.027 Uiso 1 1 calc R U . . .
C11 C 0.85258(9) 0.68948(12) 0.39860(8) 0.0274(3) Uani 1 1 d . . . . .
H11A H 0.867793 0.640577 0.359407 0.033 Uiso 1 1 calc R U . . .
H11B H 0.859636 0.774552 0.386989 0.033 Uiso 1 1 calc R U . . .
C12 C 0.91637(10) 0.66033(15) 0.48224(9) 0.0368(4) Uani 1 1 d . . . . .
H12A H 0.910303 0.574844 0.493526 0.044 Uiso 1 1 calc R U . . .
H12B H 0.900613 0.708106 0.521598 0.044 Uiso 1 1 calc R U . . .
C13 C 1.01169(12) 0.68548(18) 0.49299(12) 0.0501(5) Uani 1 1 d . . . . .
H13A H 1.049800 0.665408 0.547793 0.075 Uiso 1 1 calc R U . . .
H13B H 1.018443 0.770335 0.482958 0.075 Uiso 1 1 calc R U . . .
H13C H 1.028225 0.636896 0.455137 0.075 Uiso 1 1 calc R U . . .

loop_
_atom_site_aniso_label
_atom_site_aniso_U_11
_atom_site_aniso_U_22
_atom_site_aniso_U_33
_atom_site_aniso_U_23
_atom_site_aniso_U_13
_atom_site_aniso_U_12
O1 0.0664(7) 0.0187(5) 0.0204(5) -0.0009(4) 0.0224(5) 0.0019(4)
O2 0.0524(6) 0.0163(4) 0.0225(5) -0.0019(4) 0.0180(4) 0.0005(4)
N1 0.0298(6) 0.0157(5) 0.0132(5) -0.0005(4) 0.0079(4) 0.0002(4)
N2 0.0290(6) 0.0130(5) 0.0162(5) -0.0012(4) 0.0084(4) -0.0002(4)
C1 0.0323(7) 0.0167(6) 0.0175(6) 0.0004(5) 0.0099(5) 0.0007(5)
C2 0.0221(6) 0.0180(6) 0.0145(5) 0.0002(4) 0.0058(5) -0.0005(4)
C3 0.0214(6) 0.0150(5) 0.0164(6) -0.0010(4) 0.0059(5) -0.0004(4)
C4 0.0274(6) 0.0159(5) 0.0172(6) -0.0003(4) 0.0081(5) 0.0000(5)
C5 0.0287(6) 0.0167(5) 0.0167(6) -0.0023(4) 0.0093(5) 0.0007(5)
C6 0.0301(7) 0.0180(5) 0.0136(5) 0.0019(4) 0.0072(5) -0.0005(5)
C7 0.0299(7) 0.0304(7) 0.0165(6) 0.0026(5) 0.0076(5) -0.0019(5)
C8 0.0296(7) 0.0313(7) 0.0164(6) 0.0013(5) 0.0072(5) 0.0013(5)
C9 0.0307(8) 0.0540(10) 0.0220(7) 0.0006(6) 0.0046(6) 0.0010(7)
C10 0.0349(7) 0.0131(5) 0.0186(6) 0.0015(4) 0.0083(5) -0.0006(5)
C11 0.0358(8) 0.0205(6) 0.0259(7) -0.0012(5) 0.0111(6) -0.0068(5)
C12 0.0349(8) 0.0379(8) 0.0314(8) -0.0008(6) 0.0044(6) -0.0079(6)
C13 0.0365(9) 0.0525(11) 0.0536(11) -0.0105(9) 0.0070(8) -0.0098(8)

loop_
_atom_type_symbol
_atom_type_description
_atom_type_scat_dispersion_real
_atom_type_scat_dispersion_imag
_atom_type_scat_source
C C 0.0033 0.0016 'International Tables Vol C Tables 4.2.6.8 and 6.1.1.4'
H H 0.0000 0.0000 'International Tables Vol C Tables 4.2.6.8 and 6.1.1.4'
N N 0.0061 0.0033 'International Tables Vol C Tables 4.2.6.8 and 6.1.1.4'
O O 0.0106 0.0060 'International Tables Vol C Tables 4.2.6.8 and 6.1.1.4'

loop_
_geom_angle_atom_site_label_1
_geom_angle_atom_site_label_2
_geom_angle_atom_site_label_3
_geom_angle
_geom_angle_site_symmetry_1
_geom_angle_site_symmetry_3
_geom_angle_publ_flag
C1 N1 N2 122.74(10) . . ?
C1 N1 C6 116.42(10) . . ?
N2 N1 C6 116.53(9) . . ?
C4 N2 N1 122.77(10) . . ?
C4 N2 C10 118.64(10) . . ?
N1 N2 C10 116.33(9) . . ?
O1 C1 N1 120.99(11) . . ?
O1 C1 C2 122.13(11) . . ?
N1 C1 C2 116.84(10) . . ?
C5 C2 C3 120.39(11) 7_656 . ?
C5 C2 C1 119.12(11) 7_656 . ?
C3 C2 C1 120.41(11) . . ?
C5 C3 C2 120.24(11) . . ?
C5 C3 C4 119.06(11) . . ?
C2 C3 C4 120.67(11) . . ?
O2 C4 N2 121.91(11) . . ?
O2 C4 C3 121.67(11) . . ?
N2 C4 C3 116.42(10) . . ?
C3 C5 C2 119.36(11) . 7_656 ?
C3 C5 H5 120.3 . . ?
C2 C5 H5 120.3 7_656 . ?
N1 C6 C7 110.95(10) . . ?
N1 C6 H6A 109.4 . . ?
C7 C6 H6A 109.4 . . ?
N1 C6 H6B 109.4 . . ?
C7 C6 H6B 109.4 . . ?
H6A C6 H6B 108.0 . . ?
C6 C7 C8 112.25(11) . . ?
C6 C7 H7A 109.2 . . ?
C8 C7 H7A 109.2 . . ?
C6 C7 H7B 109.2 . . ?
C8 C7 H7B 109.2 . . ?
H7A C7 H7B 107.9 . . ?
C9 C8 C7 112.27(11) . . ?
C9 C8 H8A 109.2 . . ?
C7 C8 H8A 109.2 . . ?
C9 C8 H8B 109.2 . . ?
C7 C8 H8B 109.2 . . ?
H8A C8 H8B 107.9 . . ?
C8 C9 H9A 109.5 . . ?
C8 C9 H9B 109.5 . . ?
H9A C9 H9B 109.5 . . ?
C8 C9 H9C 109.5 . . ?
H9A C9 H9C 109.5 . . ?
H9B C9 H9C 109.5 . . ?
N2 C10 C11 112.32(11) . . ?
N2 C10 H10A 109.1 . . ?
C11 C10 H10A 109.1 . . ?
N2 C10 H10B 109.1 . . ?
C11 C10 H10B 109.1 . . ?
H10A C10 H10B 107.9 . . ?
C12 C11 C10 113.38(12) . . ?
C12 C11 H11A 108.9 . . ?
C10 C11 H11A 108.9 . . ?
C12 C11 H11B 108.9 . . ?
C10 C11 H11B 108.9 . . ?
H11A C11 H11B 107.7 . . ?
C11 C12 C13 112.89(14) . . ?
C11 C12 H12A 109.0 . . ?
C13 C12 H12A 109.0 . . ?
C11 C12 H12B 109.0 . . ?
C13 C12 H12B 109.0 . . ?
H12A C12 H12B 107.8 . . ?
C12 C13 H13A 109.5 . . ?
C12 C13 H13B 109.5 . . ?
H13A C13 H13B 109.5 . . ?
C12 C13 H13C 109.5 . . ?
H13A C13 H13C 109.5 . . ?
H13B C13 H13C 109.5 . . ?

loop_
_geom_bond_atom_site_label_1
_geom_bond_atom_site_label_2
_geom_bond_distance
_geom_bond_site_symmetry_2
_geom_bond_publ_flag
O1 C1 1.2284(15) . ?
O2 C4 1.2282(15) . ?
N1 C1 1.3680(15) . ?
N1 N2 1.4196(14) . ?
N1 C6 1.4775(14) . ?
N2 C4 1.3685(15) . ?
N2 C10 1.4767(15) . ?
C1 C2 1.4761(16) . ?
C2 C5 1.3913(16) 7_656 ?
C2 C3 1.3949(16) . ?
C3 C5 1.3873(17) . ?
C3 C4 1.4830(16) . ?
C5 H5 0.9500 . ?
C6 C7 1.5205(18) . ?
C6 H6A 0.9900 . ?
C6 H6B 0.9900 . ?
C7 C8 1.5245(17) . ?
C7 H7A 0.9900 . ?
C7 H7B 0.9900 . ?
C8 C9 1.521(2) . ?
C8 H8A 0.9900 . ?
C8 H8B 0.9900 . ?
C9 H9A 0.9800 . ?
C9 H9B 0.9800 . ?
C9 H9C 0.9800 . ?
C10 C11 1.5244(19) . ?
C10 H10A 0.9900 . ?
C10 H10B 0.9900 . ?
C11 C12 1.519(2) . ?
C11 H11A 0.9900 . ?
C11 H11B 0.9900 . ?
C12 C13 1.521(2) . ?
C12 H12A 0.9900 . ?
C12 H12B 0.9900 . ?
C13 H13A 0.9800 . ?
C13 H13B 0.9800 . ?
C13 H13C 0.9800 . ?

loop_
_geom_torsion_atom_site_label_1
_geom_torsion_atom_site_label_2
_geom_torsion_atom_site_label_3
_geom_torsion_atom_site_label_4
_geom_torsion
_geom_torsion_site_symmetry_1
_geom_torsion_site_symmetry_2
_geom_torsion_site_symmetry_3
_geom_torsion_site_symmetry_4
_geom_torsion_publ_flag
C1 N1 N2 C4 1.80(18) . . . . ?
C6 N1 N2 C4 157.58(11) . . . . ?
C1 N1 N2 C10 164.45(12) . . . . ?
C6 N1 N2 C10 -39.78(14) . . . . ?
N2 N1 C1 O1 175.84(12) . . . . ?
C6 N1 C1 O1 20.04(19) . . . . ?
N2 N1 C1 C2 -1.76(18) . . . . ?
C6 N1 C1 C2 -157.56(11) . . . . ?
O1 C1 C2 C5 2.4(2) . . . 7_656 ?
N1 C1 C2 C5 179.94(12) . . . 7_656 ?
O1 C1 C2 C3 -174.40(13) . . . . ?
N1 C1 C2 C3 3.17(18) . . . . ?
C5 C2 C3 C5 1.0(2) 7_656 . . . ?
C1 C2 C3 C5 177.72(11) . . . . ?
C5 C2 C3 C4 178.80(12) 7_656 . . . ?
C1 C2 C3 C4 -4.48(18) . . . . ?
N1 N2 C4 O2 176.32(12) . . . . ?
C10 N2 C4 O2 14.05(19) . . . . ?
N1 N2 C4 C3 -2.86(17) . . . . ?
C10 N2 C4 C3 -165.12(11) . . . . ?
C5 C3 C4 O2 2.90(19) . . . . ?
C2 C3 C4 O2 -174.93(12) . . . . ?
C5 C3 C4 N2 -177.92(11) . . . . ?
C2 C3 C4 N2 4.25(18) . . . . ?
C2 C3 C5 C2 -1.0(2) . . . 7_656 ?
C4 C3 C5 C2 -178.83(11) . . . 7_656 ?
C1 N1 C6 C7 84.48(13) . . . . ?
N2 N1 C6 C7 -72.86(13) . . . . ?
N1 C6 C7 C8 -177.48(10) . . . . ?
C6 C7 C8 C9 175.71(12) . . . . ?
C4 N2 C10 C11 97.18(13) . . . . ?
N1 N2 C10 C11 -66.21(14) . . . . ?
N2 C10 C11 C12 -62.76(15) . . . . ?
C10 C11 C12 C13 -178.91(13) . . . . ?
